data_9003690
loop_
_publ_author_name
'Nelson, W. R.'
'Griffen, D. T.'

_publ_section_title
;
 Crystal chemistry of Zn-rich rhodonite ("fowlerite")
 Sample: 15-4040
 Note: see samples 15-4029 and 15-4024 for plausible typical fowlerite
 and rhodonite cation distributions
;
_journal_name_full 'American Mineralogist'
_journal_page_first 969
_journal_page_last 983
_journal_paper_doi 10.2138/am.2005.1694
_journal_volume 90
_journal_year 2005
_chemical_formula_sum 'Ca Mn3 O15 Si5 Zn'
_chemical_name_mineral Rhodonite
_space_group_IT_number 2
_symmetry_space_group_name_Hall '-P 1 (1/2*x+1/2*y,1/2*x-1/2*y,-z)'
_symmetry_space_group_name_H-M 'C -1'
_cell_angle_alpha 108.743
_cell_angle_beta 103.728
_cell_angle_gamma 82.049
_cell_formula_units_Z 4
_cell_length_a 9.8719
_cell_length_b 10.5262
_cell_length_c 12.2214
_cell_volume 1165.605
_database_code_amcsd 0003788
_exptl_crystal_density_diffrn 3.708
_cod_original_formula_sum 'Mn3 Zn Ca Si5 O15'
_cod_database_code 9003690

loop_
_space_group_symop_operation_xyz
x,y,z
1/2+x,1/2+y,z
-x,-y,-z
1/2-x,1/2-y,-z

loop_
_atom_site_aniso_label
_atom_site_aniso_U_11
_atom_site_aniso_U_22
_atom_site_aniso_U_33
_atom_site_aniso_U_12
_atom_site_aniso_U_13
_atom_site_aniso_U_23
Mn1 0.00710 0.00550 0.00740 0.00420 0.00380 0.00230
Mn2 0.00740 0.00690 0.00690 0.00450 0.00350 0.00220
Mn3 0.00810 0.00580 0.00640 0.00340 0.00370 0.00190
Zn4 0.01670 0.00730 0.00530 0.00440 -0.00010 -0.00080
Ca5 0.00960 0.00980 0.01340 0.00730 0.00620 0.00140
Si1 0.00510 0.00580 0.00460 0.00340 0.00250 0.00180
Si2 0.00480 0.00470 0.00530 0.00440 0.00260 0.00160
Si3 0.00500 0.00570 0.00400 0.00360 0.00200 0.00200
Si4 0.00490 0.00650 0.00530 0.00490 0.00230 0.00190
Si5 0.00570 0.00560 0.00570 0.00430 0.00300 0.00290
OA1 0.00630 0.00990 0.00850 0.00460 0.00170 0.00160
OA2 0.00430 0.00800 0.00900 0.00510 0.00250 0.00270
OA3 0.00470 0.00740 0.00970 0.00400 0.00050 0.00150
OA4 0.00590 0.00740 0.01050 0.00650 0.00450 0.00400
OA5 0.00730 0.00900 0.00930 0.00550 0.00310 0.00160
OA6 0.01050 0.00470 0.01260 0.00580 0.00560 0.00500
OB1 0.01200 0.01010 0.00750 0.00420 0.00290 -0.00380
OB2 0.01040 0.00760 0.00850 0.00400 0.00170 -0.00240
OB3 0.00970 0.00900 0.01070 0.00150 0.00420 0.00400
OB4 0.01260 0.01050 0.00840 0.00200 0.00280 -0.00350
OC1 0.01060 0.00870 0.00390 0.00320 0.00430 0.00240
OC2 0.00860 0.01090 0.00850 0.00800 0.00340 0.00040
OC3 0.01000 0.01340 0.00390 0.00500 0.00280 0.00090
OC4 0.00780 0.00980 0.00710 0.00700 0.00420 0.00350
OC5 0.00970 0.00880 0.00490 0.00240 0.00250 0.00330

loop_
_atom_site_label
_atom_site_fract_x
_atom_site_fract_y
_atom_site_fract_z
_atom_site_U_iso_or_equiv
_atom_site_type_symbol
_atom_site_attached_hydrogens
Mn1 -0.00133 0.03117 0.14679 0.00600 Mn 0
Mn2 0.00086 0.12602 0.44416 0.00640 Mn 0
Mn3 0.01677 0.20416 0.72909 0.00620 Mn 0
Zn4 0.06627 0.26327 0.02146 0.00960 Zn 0
Ca5 0.99385 0.35827 0.30602 0.00960 Ca 0
Si1 0.20520 0.44940 0.91120 0.00470 Si 0
Si2 0.21310 0.36650 0.65360 0.00420 Si 0
Si3 0.21790 0.57970 0.52860 0.00440 Si 0
Si4 0.21390 0.50590 0.25910 0.00480 Si 0
Si5 0.20280 0.70060 0.12380 0.00510 Si 0
OA1 0.12750 0.07260 0.04010 0.00790 O 0
OA2 0.11890 0.15820 0.32270 0.00660 O 0
OA3 0.11390 0.92320 0.43670 0.00730 O 0
OA4 0.11980 0.01370 0.73300 0.00700 O 0
OA5 0.13320 0.78990 0.85250 0.00790 O 0
OA6 0.09540 0.83210 0.12830 0.00850 O 0
OB1 0.13010 0.31910 0.90100 0.00900 O 0
OB2 0.12580 0.23600 0.61030 0.00830 O 0
OB3 0.13130 0.71220 0.58690 0.01030 O 0
OB4 0.12610 0.38060 0.18050 0.01030 O 0
OC1 0.17020 0.46810 0.77740 0.00720 O 0
OC2 0.15910 0.45950 0.56380 0.00790 O 0
OC3 0.16640 0.53520 0.38510 0.00850 O 0
OC4 0.15710 0.64280 0.22010 0.00710 O 0
OC5 0.14490 0.59020 0.99480 0.00790 O 0

loop_
_cod_changelog_entry_id
_cod_changelog_entry_author
_cod_changelog_entry_date
_cod_changelog_entry_text
1
;cod-tools version 3.8.0
Id: cif_guess_AMCSD_atom_types 9581 2023-05-17 12:35:41Z saulius
;
2023-05-23T09:17:58+03:00
;Derived atom types and hydrogen counts
from atom names that follow the AMCSD naming convention
(Wat == water, O-H == hydroxyl).
;

loop_
_cod_related_entry_id
_cod_related_entry_database
_cod_related_entry_code
1 AMCSD 0003788
